data_7007758
loop_
_publ_author_name
'Franken, Andreas'
'Jel\'inek, Tom\'as'
'Taylor, Richard G.'
'Ormsby, Daniel L.'
'Kilner, Colin A.'
'Clegg, William'
'Kennedy, John D.'

_publ_section_title
;
 Polyhedral monocarbaborane chemistry. Some C-phenylated seven, eight,
 nine, ten, eleven and twelve-vertex species.
;
_journal_issue 48
_journal_name_full 'Dalton transactions (Cambridge, England : 2003)'
_journal_page_first 5753
_journal_page_last 5769
_journal_paper_doi 10.1039/b609908d
_journal_year 2006
_chemical_formula_sum 'C15 H32 B7 N'
_chemical_formula_weight 302.09
_chemical_name_systematic
;
?
;
_space_group_IT_number 14
_symmetry_cell_setting monoclinic
_symmetry_space_group_name_Hall '-P 2yn'
_symmetry_space_group_name_H-M 'P 1 21/n 1'
_atom_sites_solution_hydrogens geom
_atom_sites_solution_primary direct
_atom_sites_solution_secondary difmap
_audit_creation_method SHELXL-97
_cell_angle_alpha 90.00
_cell_angle_beta 98.0110(10)
_cell_angle_gamma 90.00
_cell_formula_units_Z 4
_cell_length_a 9.5758(2)
_cell_length_b 16.5323(4)
_cell_length_c 12.2821(3)
_cell_measurement_reflns_used 31989
_cell_measurement_temperature 150(2)
_cell_measurement_theta_max 27.48
_cell_measurement_theta_min 1.00
_cell_volume 1925.40(8)
_computing_cell_refinement 'DENZO-SMN (Otwinowski & Minor, 1996)'
_computing_data_collection 'COLLECT (Nonius, 1999)'
_computing_data_reduction 'DENZO-SMN (Otwinowski & Minor, 1996)'
_computing_molecular_graphics
;
ORTEP3 for Windows (Farrugia, 1997)
XSeed (Barbour, 2001)
;
_computing_publication_material 'WC (Thornton-Pett, 2000)'
_computing_structure_refinement 'SHELXL-97 (Sheldrick, 1997)'
_computing_structure_solution 'SHELXS-97 (Sheldrick, 1990)'
_diffrn_ambient_temperature 150(2)
_diffrn_detector_area_resol_mean 9.091
_diffrn_measured_fraction_theta_full 0.997
_diffrn_measured_fraction_theta_max 0.997
_diffrn_measurement_device_type 'Nonius KappaCCD area detector diffractometer'
_diffrn_measurement_method
;
Detector set at 30mm from sample with different 2theta offsets
1 degree phi exposures for chi=0 degree settings
1 degree omega exposures for chi=90 degree settings
;
_diffrn_radiation_monochromator graphite
_diffrn_radiation_source 'fine-focus sealed tube'
_diffrn_radiation_type MoK\a
_diffrn_radiation_wavelength 0.71073
_diffrn_reflns_av_R_equivalents 0.0868
_diffrn_reflns_av_sigmaI/netI 0.0446
_diffrn_reflns_limit_h_max 11
_diffrn_reflns_limit_h_min -11
_diffrn_reflns_limit_k_max 20
_diffrn_reflns_limit_k_min -19
_diffrn_reflns_limit_l_max 15
_diffrn_reflns_limit_l_min -14
_diffrn_reflns_number 24624
_diffrn_reflns_theta_full 26.00
_diffrn_reflns_theta_max 26.00
_diffrn_reflns_theta_min 2.53
_exptl_absorpt_coefficient_mu 0.054
_exptl_absorpt_correction_T_max 0.9878
_exptl_absorpt_correction_T_min 0.9783
_exptl_absorpt_correction_type multi-scan
_exptl_absorpt_process_details
;
Using multiple and symmetry-related data measurements via the program SORTAV
See R.H. Blessing, Acta Cryst (1995), A51, 33-38
;
_exptl_crystal_colour colourless
_exptl_crystal_density_diffrn 1.042
_exptl_crystal_density_method 'not measured'
_exptl_crystal_description prism
_exptl_crystal_F_000 656
_exptl_crystal_size_max 0.41
_exptl_crystal_size_mid 0.28
_exptl_crystal_size_min 0.23
_refine_diff_density_max 0.332
_refine_diff_density_min -0.267
_refine_diff_density_rms 0.058
_refine_ls_extinction_method none
_refine_ls_goodness_of_fit_ref 1.091
_refine_ls_hydrogen_treatment constr
_refine_ls_matrix_type full
_refine_ls_number_parameters 212
_refine_ls_number_reflns 3772
_refine_ls_number_restraints 0
_refine_ls_restrained_S_all 1.091
_refine_ls_R_factor_all 0.0639
_refine_ls_R_factor_gt 0.0588
_refine_ls_shift/su_max 0.000
_refine_ls_shift/su_mean 0.000
_refine_ls_structure_factor_coef Fsqd
_refine_ls_weighting_details 'calc w=1/[\s^2^(Fo^2^)+(0.0596P)^2^+1.1033P] where P=(Fo^2^+2Fc^2^)/3'
_refine_ls_weighting_scheme calc
_refine_ls_wR_factor_gt 0.1483
_refine_ls_wR_factor_ref 0.1520
_reflns_number_gt 3410
_reflns_number_total 3772
_reflns_threshold_expression >2sigma(I)
_cod_data_source_file b609908d.txt
_cod_data_source_block af33
_cod_original_sg_symbol_H-M P21/n
_cod_database_code 7007758

loop_
_symmetry_equiv_pos_as_xyz
'x, y, z'
'-x+1/2, y+1/2, -z+1/2'
'-x, -y, -z'
'x-1/2, -y-1/2, z-1/2'

loop_
_atom_site_label
_atom_site_type_symbol
_atom_site_fract_x
_atom_site_fract_y
_atom_site_fract_z
_atom_site_U_iso_or_equiv
_atom_site_adp_type
_atom_site_occupancy
_atom_site_symmetry_multiplicity
_atom_site_calc_flag
_atom_site_refinement_flags
_atom_site_disorder_assembly
_atom_site_disorder_group
C1 C 0.17966(16) 0.09539(10) 0.15692(12) 0.0227(3) Uani 1 1 d . . .
C11 C 0.13239(16) 0.16523(10) 0.08526(12) 0.0225(3) Uani 1 1 d . . .
C12 C 0.01720(17) 0.15617(10) 0.00202(12) 0.0243(3) Uani 1 1 d . . .
H12 H -0.0294 0.1054 -0.0080 0.029 Uiso 1 1 calc R . .
C13 C -0.02930(18) 0.22094(11) -0.06600(13) 0.0280(4) Uani 1 1 d . . .
H13 H -0.1078 0.2142 -0.1217 0.034 Uiso 1 1 calc R . .
C14 C 0.03844(18) 0.29519(10) -0.05275(13) 0.0288(4) Uani 1 1 d . . .
H14 H 0.0070 0.3392 -0.0996 0.035 Uiso 1 1 calc R . .
C15 C 0.15331(19) 0.30492(10) 0.02991(13) 0.0295(4) Uani 1 1 d . . .
H15 H 0.2002 0.3556 0.0392 0.035 Uiso 1 1 calc R . .
C16 C 0.19883(18) 0.24050(10) 0.09845(13) 0.0265(4) Uani 1 1 d . . .
H16 H 0.2762 0.2478 0.1550 0.032 Uiso 1 1 calc R . .
B2 B 0.21861(19) 0.01189(11) 0.11703(15) 0.0255(4) Uani 1 1 d . . .
H2 H 0.2235 -0.0116 0.0321 0.031 Uiso 1 1 calc R . .
B3 B 0.3417(2) 0.06306(12) 0.22095(15) 0.0272(4) Uani 1 1 d . . .
H3 H 0.4497 0.0856 0.2119 0.033 Uiso 1 1 calc R . .
B4 B 0.0835(2) 0.01985(12) 0.20705(14) 0.0256(4) Uani 1 1 d . . .
H4 H -0.0312 0.0051 0.1859 0.031 Uiso 1 1 calc R . .
B5 B 0.19011(19) 0.10196(12) 0.28958(14) 0.0248(4) Uani 1 1 d . . .
H5 H 0.1648 0.1612 0.3264 0.030 Uiso 1 1 calc R . .
B6 B 0.2533(2) -0.04077(12) 0.23726(15) 0.0261(4) Uani 1 1 d . . .
H6 H 0.2830 -0.1058 0.2292 0.031 Uiso 1 1 calc R . .
B7 B 0.3197(2) 0.02844(12) 0.34774(15) 0.0267(4) Uani 1 1 d . . .
H7 H 0.4033 0.0255 0.4211 0.032 Uiso 1 1 calc R . .
B8 B 0.1552(2) 0.00258(12) 0.33957(15) 0.0271(4) Uani 1 1 d . . .
H8 H 0.0988 -0.0219 0.4064 0.033 Uiso 1 1 calc R . .
N2 N 0.28499(14) 0.15131(8) 0.72508(11) 0.0266(3) Uani 1 1 d . . .
C21 C 0.34655(18) 0.08318(10) 0.66327(14) 0.0294(4) Uani 1 1 d . . .
H21A H 0.3378 0.0980 0.5845 0.035 Uiso 1 1 calc R . .
H21B H 0.4483 0.0784 0.6910 0.035 Uiso 1 1 calc R . .
C22 C 0.27840(19) 0.00144(11) 0.67266(15) 0.0329(4) Uani 1 1 d . . .
H22A H 0.2897 -0.0152 0.7500 0.049 Uiso 1 1 calc R . .
H22B H 0.3235 -0.0385 0.6299 0.049 Uiso 1 1 calc R . .
H22C H 0.1778 0.0049 0.6442 0.049 Uiso 1 1 calc R . .
C23 C 0.36936(19) 0.22662(11) 0.70595(15) 0.0324(4) Uani 1 1 d . . .
H23A H 0.4688 0.2175 0.7381 0.039 Uiso 1 1 calc R . .
H23B H 0.3673 0.2338 0.6257 0.039 Uiso 1 1 calc R . .
C24 C 0.3192(2) 0.30423(12) 0.75311(18) 0.0425(5) Uani 1 1 d . . .
H24A H 0.2250 0.3178 0.7154 0.064 Uiso 1 1 calc R . .
H24B H 0.3848 0.3481 0.7426 0.064 Uiso 1 1 calc R . .
H24C H 0.3152 0.2971 0.8318 0.064 Uiso 1 1 calc R . .
C25 C 0.29537(18) 0.13316(11) 0.84767(13) 0.0296(4) Uani 1 1 d . . .
H25A H 0.2340 0.0863 0.8573 0.036 Uiso 1 1 calc R . .
H25B H 0.2575 0.1801 0.8841 0.036 Uiso 1 1 calc R . .
C26 C 0.4430(2) 0.11489(13) 0.90650(15) 0.0401(5) Uani 1 1 d . . .
H26A H 0.4792 0.0659 0.8752 0.060 Uiso 1 1 calc R . .
H26B H 0.4390 0.1065 0.9850 0.060 Uiso 1 1 calc R . .
H26C H 0.5056 0.1605 0.8971 0.060 Uiso 1 1 calc R . .
C27 C 0.12821(18) 0.16238(11) 0.68435(13) 0.0290(4) Uani 1 1 d . . .
H27A H 0.0777 0.1127 0.7013 0.035 Uiso 1 1 calc R . .
H27B H 0.0923 0.2074 0.7257 0.035 Uiso 1 1 calc R . .
C28 C 0.0931(2) 0.17985(13) 0.56262(15) 0.0417(5) Uani 1 1 d . . .
H28A H 0.1418 0.2292 0.5447 0.063 Uiso 1 1 calc R . .
H28B H -0.0090 0.1872 0.5438 0.063 Uiso 1 1 calc R . .
H28C H 0.1237 0.1344 0.5205 0.063 Uiso 1 1 calc R . .

loop_
_atom_site_aniso_label
_atom_site_aniso_U_11
_atom_site_aniso_U_22
_atom_site_aniso_U_33
_atom_site_aniso_U_23
_atom_site_aniso_U_13
_atom_site_aniso_U_12
C1 0.0218(8) 0.0273(8) 0.0186(7) -0.0002(6) 0.0015(6) -0.0018(6)
C11 0.0239(8) 0.0274(8) 0.0167(7) -0.0014(6) 0.0046(6) 0.0016(6)
C12 0.0255(8) 0.0282(8) 0.0192(7) -0.0014(6) 0.0029(6) -0.0009(6)
C13 0.0280(8) 0.0365(9) 0.0192(7) 0.0002(6) 0.0026(6) 0.0049(7)
C14 0.0362(9) 0.0295(9) 0.0219(8) 0.0043(6) 0.0080(7) 0.0078(7)
C15 0.0386(10) 0.0265(9) 0.0245(8) -0.0024(6) 0.0088(7) -0.0019(7)
C16 0.0299(8) 0.0289(9) 0.0205(7) -0.0028(6) 0.0028(6) -0.0017(7)
B2 0.0264(9) 0.0282(9) 0.0213(8) -0.0016(7) 0.0015(7) 0.0008(7)
B3 0.0242(9) 0.0331(10) 0.0234(9) -0.0030(7) -0.0003(7) 0.0005(8)
B4 0.0255(9) 0.0298(9) 0.0211(8) 0.0003(7) 0.0025(7) -0.0009(7)
B5 0.0272(9) 0.0287(9) 0.0183(8) -0.0009(7) 0.0023(7) 0.0006(7)
B6 0.0277(9) 0.0263(9) 0.0234(9) 0.0003(7) 0.0006(7) 0.0005(7)
B7 0.0289(9) 0.0279(9) 0.0219(8) 0.0002(7) -0.0022(7) 0.0014(7)
B8 0.0301(10) 0.0302(10) 0.0209(8) 0.0013(7) 0.0029(7) 0.0009(8)
N2 0.0284(7) 0.0283(7) 0.0248(7) -0.0025(5) 0.0090(6) -0.0030(6)
C21 0.0308(9) 0.0308(9) 0.0285(8) -0.0060(7) 0.0104(7) 0.0000(7)
C22 0.0348(9) 0.0296(9) 0.0349(9) -0.0055(7) 0.0073(7) -0.0003(7)
C23 0.0349(9) 0.0301(9) 0.0349(9) -0.0012(7) 0.0142(7) -0.0053(7)
C24 0.0466(12) 0.0318(10) 0.0528(12) -0.0057(8) 0.0202(9) -0.0068(8)
C25 0.0312(9) 0.0360(9) 0.0225(8) -0.0022(7) 0.0067(7) -0.0007(7)
C26 0.0346(10) 0.0562(13) 0.0289(9) -0.0016(8) 0.0024(7) 0.0025(9)
C27 0.0301(9) 0.0322(9) 0.0256(8) -0.0007(7) 0.0064(7) 0.0015(7)
C28 0.0454(11) 0.0508(12) 0.0288(9) 0.0054(8) 0.0044(8) 0.0079(9)

loop_
_atom_type_symbol
_atom_type_description
_atom_type_scat_dispersion_real
_atom_type_scat_dispersion_imag
_atom_type_scat_source
C C 0.0033 0.0016 'International Tables Vol C Tables 4.2.6.8 and 6.1.1.4'
H H 0.0000 0.0000 'International Tables Vol C Tables 4.2.6.8 and 6.1.1.4'
B B 0.0013 0.0007 'International Tables Vol C Tables 4.2.6.8 and 6.1.1.4'
N N 0.0061 0.0033 'International Tables Vol C Tables 4.2.6.8 and 6.1.1.4'

loop_
_geom_angle_atom_site_label_1
_geom_angle_atom_site_label_2
_geom_angle_atom_site_label_3
_geom_angle
_geom_angle_site_symmetry_1
_geom_angle_site_symmetry_3
_geom_angle_publ_flag
C11 C1 B2 125.50(13) . . ?
C11 C1 B5 120.98(13) . . ?
B2 C1 B5 113.50(13) . . ?
C11 C1 B4 130.14(13) . . ?
B2 C1 B4 67.96(11) . . ?
B5 C1 B4 69.47(11) . . ?
C11 C1 B3 133.85(13) . . ?
B2 C1 B3 67.78(11) . . ?
B5 C1 B3 68.70(11) . . ?
B4 C1 B3 95.99(12) . . ?
C16 C11 C12 118.60(14) . . ?
C16 C11 C1 121.88(14) . . ?
C12 C11 C1 119.52(14) . . ?
C13 C12 C11 120.53(15) . . ?
C14 C13 C12 120.32(15) . . ?
C13 C14 C15 119.64(15) . . ?
C16 C15 C14 120.03(16) . . ?
C15 C16 C11 120.88(15) . . ?
C1 B2 B6 102.14(13) . . ?
C1 B2 B4 60.93(10) . . ?
B6 B2 B4 65.18(11) . . ?
C1 B2 B3 61.22(10) . . ?
B6 B2 B3 66.52(11) . . ?
B4 B2 B3 89.19(11) . . ?
B7 B3 C1 107.71(13) . . ?
B7 B3 B2 109.59(14) . . ?
C1 B3 B2 51.00(9) . . ?
B7 B3 B5 60.34(10) . . ?
C1 B3 B5 53.11(9) . . ?
B2 B3 B5 90.49(11) . . ?
B7 B3 B6 59.67(10) . . ?
C1 B3 B6 86.77(11) . . ?
B2 B3 B6 53.92(9) . . ?
B5 B3 B6 83.21(11) . . ?
B8 B4 C1 107.49(13) . . ?
B8 B4 B2 110.07(13) . . ?
C1 B4 B2 51.12(9) . . ?
B8 B4 B6 60.30(10) . . ?
C1 B4 B6 88.10(11) . . ?
B2 B4 B6 54.54(9) . . ?
B8 B4 B5 59.66(10) . . ?
C1 B4 B5 52.94(9) . . ?
B2 B4 B5 90.07(11) . . ?
B6 B4 B5 83.78(11) . . ?
C1 B5 B8 107.04(13) . . ?
C1 B5 B7 107.11(13) . . ?
B8 B5 B7 53.34(10) . . ?
C1 B5 B3 58.19(9) . . ?
B8 B5 B3 91.84(12) . . ?
B7 B5 B3 54.62(10) . . ?
C1 B5 B4 57.58(9) . . ?
B8 B5 B4 54.55(10) . . ?
B7 B5 B4 91.06(12) . . ?
B3 B5 B4 84.72(11) . . ?
B2 B6 B8 109.88(13) . . ?
B2 B6 B7 109.26(13) . . ?
B8 B6 B7 52.94(10) . . ?
B2 B6 B4 60.28(10) . . ?
B8 B6 B4 54.35(9) . . ?
B7 B6 B4 90.83(12) . . ?
B2 B6 B3 59.56(10) . . ?
B8 B6 B3 89.84(12) . . ?
B7 B6 B3 53.68(9) . . ?
B4 B6 B3 83.49(11) . . ?
B8 B7 B3 105.97(13) . . ?
B8 B7 B5 63.02(11) . . ?
B3 B7 B5 65.04(11) . . ?
B8 B7 B6 63.44(11) . . ?
B3 B7 B6 66.65(11) . . ?
B5 B7 B6 88.79(11) . . ?
B7 B8 B4 105.91(14) . . ?
B7 B8 B5 63.64(11) . . ?
B4 B8 B5 65.78(11) . . ?
B7 B8 B6 63.63(11) . . ?
B4 B8 B6 65.35(11) . . ?
B5 B8 B6 89.18(11) . . ?
C23 N2 C21 106.13(12) . . ?
C23 N2 C25 110.55(13) . . ?
C21 N2 C25 111.73(13) . . ?
C23 N2 C27 111.77(13) . . ?
C21 N2 C27 110.91(12) . . ?
C25 N2 C27 105.85(12) . . ?
C22 C21 N2 114.97(13) . . ?
C24 C23 N2 115.54(14) . . ?
N2 C25 C26 115.81(13) . . ?
C28 C27 N2 114.81(14) . . ?

loop_
_geom_bond_atom_site_label_1
_geom_bond_atom_site_label_2
_geom_bond_distance
_geom_bond_site_symmetry_2
_geom_bond_publ_flag
C1 C11 1.484(2) . ?
C1 B2 1.528(2) . ?
C1 B5 1.622(2) . ?
C1 B4 1.716(2) . ?
C1 B3 1.723(2) . ?
C11 C16 1.397(2) . ?
C11 C12 1.404(2) . ?
C12 C13 1.393(2) . ?
C13 C14 1.387(2) . ?
C14 C15 1.398(2) . ?
C15 C16 1.389(2) . ?
B2 B6 1.707(3) . ?
B2 B4 1.820(3) . ?
B2 B3 1.820(3) . ?
B3 B7 1.700(3) . ?
B3 B5 1.890(3) . ?
B3 B6 1.937(3) . ?
B4 B8 1.700(2) . ?
B4 B6 1.902(3) . ?
B4 B5 1.904(3) . ?
B5 B8 1.801(3) . ?
B5 B7 1.811(3) . ?
B6 B8 1.818(3) . ?
B6 B7 1.821(3) . ?
B7 B8 1.622(3) . ?
N2 C23 1.520(2) . ?
N2 C21 1.522(2) . ?
N2 C25 1.525(2) . ?
N2 C27 1.526(2) . ?
C21 C22 1.512(2) . ?
C23 C24 1.513(2) . ?
C25 C26 1.525(2) . ?
C27 C28 1.514(2) . ?
